data_9016201
loop_
_publ_author_name
'West, C.'

_publ_section_title
;
 Crystal Structures of Hydrated Compounds. II. Structure Type Mg(ClO4)2(H2O)6
 _cod_database_code 1010115
;
_journal_name_full 'Zeitschrift fur Kristallographie'
_journal_page_first 480
_journal_page_last 493
_journal_volume 91
_journal_year 1935
_chemical_formula_sum 'Cl2 Mg O10'
_space_group_IT_number 31
_symmetry_space_group_name_Hall 'P 2ac -2'
_symmetry_space_group_name_H-M 'P m n 21'
_cell_angle_alpha 90
_cell_angle_beta 90
_cell_angle_gamma 90
_cell_length_a 7.76
_cell_length_b 13.46
_cell_length_c 5.26
_cell_formula_units_Z 4
_cell_volume 549.405
_database_code_amcsd 0017045
_exptl_crystal_density_diffrn 3.085
_cod_duplicate_entry 1010115
_cod_original_formula_sum 'Mg Cl2 O10'
_cod_database_code 9016201
_amcsd_formula_title Mg(ClO4)2(H2O)6

loop_
_space_group_symop_operation_xyz
x,y,z
1/2+x,-y,1/2+z
-x,y,z
1/2-x,-y,1/2+z

loop_
_atom_site_label
_atom_site_fract_x
_atom_site_fract_y
_atom_site_fract_z
Mg1 0.25000 0.25000 0.75000
Cl1 0.25000 -0.08300 0.50000
Cl2 0.25000 0.58300 0.00000
O1 0.25000 -0.08300 0.77800
O2 0.25000 0.58300 0.27800
O3 0.25000 -0.18900 0.40800
O4 0.25000 0.68900 -0.09200
O5 0.09200 -0.03100 0.40800
O6 0.09200 0.53100 -0.09200
O7 0.25000 0.12500 0.00000
O8 0.25000 0.37500 0.50000
O9 0.06300 0.18800 0.50000
O10 0.06300 0.31300 0.00000

loop_
_cod_related_entry_id
_cod_related_entry_database
_cod_related_entry_code
1 AMCSD 0017045
